data_7709234
loop_
_publ_author_name
'Garg, Nitish Kumar'
'Goriya, Yogesh'
'Seetharaman, Manojveer'
'Muratovi\'c, Senada'
'Paji\'c, Damir'
'Cetina, Mario'
'Petreska, Irina'
'Krupskaya, Yulia'
'Kataev, Vladislav'
'Johnson, Magnus T.'
'Wendt, Ola F.'
'\<Zili\'c, Dijana'

_publ_section_title
;
 Mononuclear Iron(III) Complex with Unusual Temperature Change of Color
 and Magneto-Structural Properties: Synthesis, Structure, Magnetization,
 Multi-frequency ESR and DFT Study
;
_journal_name_full 'Dalton Transactions'
_journal_paper_doi 10.1039/D1DT03751J
_journal_year 2022
_chemical_formula_moiety 'C36 H42 Fe1 N6 O6, 3(B F4), 0.8[C5H12]'
_chemical_formula_sum 'C36 H42 B3 F12 Fe N6 O6'
_chemical_formula_weight 971.03
_space_group_crystal_system trigonal
_space_group_IT_number 167
_space_group_name_Hall '-R 3 2"c'
_space_group_name_H-M_alt 'R -3 c :H'
_atom_sites_solution_hydrogens geom
_atom_sites_solution_primary dual
_atom_sites_solution_secondary difmap
_audit_creation_date 2021-03-17
_audit_creation_method
;
Olex2 1.3
(compiled 2020.11.12 svn.r5f609507 for OlexSys, GUI svn.r6272)
;
_audit_update_record
;
2021-12-09 deposited with the CCDC.	2022-01-05 downloaded from the CCDC.
;
_cell_angle_alpha 90
_cell_angle_beta 90
_cell_angle_gamma 120
_cell_formula_units_Z 6
_cell_length_a 14.3913(7)
_cell_length_b 14.3913(7)
_cell_length_c 38.125(4)
_cell_measurement_reflns_used 2084
_cell_measurement_temperature 125
_cell_measurement_theta_max 22.8160
_cell_measurement_theta_min 3.9000
_cell_volume 6838.2(9)
_computing_cell_refinement 'CrysAlisPro 1.171.40.53 (Rigaku OD, 2019)'
_computing_data_collection 'CrysAlisPro 1.171.40.53 (Rigaku OD, 2019)'
_computing_data_reduction 'CrysAlisPro 1.171.40.53 (Rigaku OD, 2019)'
_computing_molecular_graphics 'Olex2 1.3 (Dolomanov et al., 2009)'
_computing_publication_material 'Olex2 1.3 (Dolomanov et al., 2009)'
_computing_structure_refinement 'SHELXL 2018/3 (Sheldrick, 2015)'
_computing_structure_solution 'SHELXT (Sheldrick, 2015)'
_diffrn_ambient_temperature 125
_diffrn_detector 'CCD plate'
_diffrn_detector_area_resol_mean 16.1367
_diffrn_detector_type Eos
_diffrn_measured_fraction_theta_full 0.996
_diffrn_measured_fraction_theta_max 0.996
_diffrn_measurement_device 'four-circle diffractometer'
_diffrn_measurement_device_type 'Xcalibur, Eos'
_diffrn_measurement_method '\w scans'
_diffrn_radiation_monochromator graphite
_diffrn_radiation_probe x-ray
_diffrn_radiation_type MoK\a
_diffrn_radiation_wavelength 0.71073
_diffrn_reflns_av_R_equivalents 0.0895
_diffrn_reflns_av_unetI/netI 0.0407
_diffrn_reflns_Laue_measured_fraction_full 0.996
_diffrn_reflns_Laue_measured_fraction_max 0.996
_diffrn_reflns_limit_h_max 17
_diffrn_reflns_limit_h_min -17
_diffrn_reflns_limit_k_max 16
_diffrn_reflns_limit_k_min -17
_diffrn_reflns_limit_l_max 45
_diffrn_reflns_limit_l_min -45
_diffrn_reflns_number 18022
_diffrn_reflns_point_group_measured_fraction_full 0.996
_diffrn_reflns_point_group_measured_fraction_max 0.996
_diffrn_reflns_theta_full 24.999
_diffrn_reflns_theta_max 24.999
_diffrn_reflns_theta_min 3.440
_diffrn_source 'fine-focus sealed X-ray tube'
_diffrn_source_type 'Enhance (Mo) X-ray Source'
_exptl_absorpt_coefficient_mu 0.428
_exptl_absorpt_correction_T_max 1.00000
_exptl_absorpt_correction_T_min 0.68690
_exptl_absorpt_correction_type multi-scan
_exptl_absorpt_process_details
;
CrysAlisPro 1.171.40.53 (Rigaku Oxford Diffraction, 2019)
Empirical absorption correction using spherical harmonics,
 implemented in SCALE3 ABSPACK scaling algorithm.
;
_exptl_crystal_colour orange
_exptl_crystal_density_diffrn 1.415
_exptl_crystal_description irregular
_exptl_crystal_F_000 2982
_exptl_crystal_recrystallization_method 'Re-crystallisation from solvent: pentane'
_exptl_crystal_size_max 0.533
_exptl_crystal_size_mid 0.293
_exptl_crystal_size_min 0.186
_refine_diff_density_max 0.576
_refine_diff_density_min -0.766
_refine_diff_density_rms 0.071
_refine_ls_extinction_method none
_refine_ls_goodness_of_fit_ref 1.040
_refine_ls_hydrogen_treatment constr
_refine_ls_matrix_type full
_refine_ls_number_parameters 99
_refine_ls_number_reflns 1341
_refine_ls_number_restraints 6
_refine_ls_restrained_S_all 1.085
_refine_ls_R_factor_all 0.1360
_refine_ls_R_factor_gt 0.0826
_refine_ls_shift/su_max 0.001
_refine_ls_shift/su_mean 0.000
_refine_ls_structure_factor_coef Fsqd
_refine_ls_weighting_details 'w=1/[\s^2^(Fo^2^)+(0.1073P)^2^+58.3106P] where P=(Fo^2^+2Fc^2^)/3'
_refine_ls_weighting_scheme calc
_refine_ls_wR_factor_gt 0.2167
_refine_ls_wR_factor_ref 0.2693
_reflns_Friedel_coverage 0.000
_reflns_number_gt 744
_reflns_number_total 1341
_reflns_threshold_expression 'I > 2\s(I)'
_cod_data_source_file d1dt03751j2.cif
_cod_data_source_block FeL6(BF4)3_125K
_cod_original_cell_volume 6838.3(10)
_cod_original_sg_symbol_H-M 'R -3 c'
_cod_database_code 7709234
_shelx_shelxl_version_number 2018/3
_shelx_space_group_comment
;
The symmetry employed for this shelxl refinement is uniquely defined
by the following loop, which should always be used as a source of
symmetry information in preference to the above space-group names.
They are only intended as comments.
;
_olex2_refinement_description
;
1. Fixed Uiso
 At 1.2 times of:
  All C(H) groups, All N(H) groups
 At 1.5 times of:
  All C(H,H,H) groups
2. Uiso/Uaniso restraints and constraints
Uanis(F2) \\sim Ueq: with sigma of 0.02 and sigma for terminal atoms of 0.04
3.a Aromatic/amide H refined with riding coordinates:
 N1(H1), C3(H3), C4(H4), C5(H5)
3.b Idealised Me refined as rotating group:
 C7(H7A,H7B,H7C)
;
_smtbx_masks_special_details
;
A solvent mask was calculated and 210 electrons were 
found in a volume of 762\%A^3^ in 1 void per unit cell. 
This is consistent with the presence of 
0.8[C5H12] per Formula Unit 
which account for 202 electrons 
per unit cell.
;
_smtbx_masks_void_probe_radius 1.2
_smtbx_masks_void_truncation_radius 1.2

loop_
_space_group_symop_operation_xyz
'x, y, z'
'-y, x-y, z'
'-x+y, -x, z'
'y, x, -z+1/2'
'x-y, -y, -z+1/2'
'-x, -x+y, -z+1/2'
'x+2/3, y+1/3, z+1/3'
'-y+2/3, x-y+1/3, z+1/3'
'-x+y+2/3, -x+1/3, z+1/3'
'y+2/3, x+1/3, -z+5/6'
'x-y+2/3, -y+1/3, -z+5/6'
'-x+2/3, -x+y+1/3, -z+5/6'
'x+1/3, y+2/3, z+2/3'
'-y+1/3, x-y+2/3, z+2/3'
'-x+y+1/3, -x+2/3, z+2/3'
'y+1/3, x+2/3, -z+7/6'
'x-y+1/3, -y+2/3, -z+7/6'
'-x+1/3, -x+y+2/3, -z+7/6'
'-x, -y, -z'
'y, -x+y, -z'
'x-y, x, -z'
'-y, -x, z-1/2'
'-x+y, y, z-1/2'
'x, x-y, z-1/2'
'-x+2/3, -y+1/3, -z+1/3'
'y+2/3, -x+y+1/3, -z+1/3'
'x-y+2/3, x+1/3, -z+1/3'
'-y+2/3, -x+1/3, z-1/6'
'-x+y+2/3, y+1/3, z-1/6'
'x+2/3, x-y+1/3, z-1/6'
'-x+1/3, -y+2/3, -z+2/3'
'y+1/3, -x+y+2/3, -z+2/3'
'x-y+1/3, x+2/3, -z+2/3'
'-y+1/3, -x+2/3, z+1/6'
'-x+y+1/3, y+2/3, z+1/6'
'x+1/3, x-y+2/3, z+1/6'

loop_
_atom_site_label
_atom_site_type_symbol
_atom_site_fract_x
_atom_site_fract_y
_atom_site_fract_z
_atom_site_U_iso_or_equiv
_atom_site_adp_type
_atom_site_occupancy
_atom_site_site_symmetry_order
_atom_site_calc_flag
_atom_site_refinement_flags_posn
_atom_site_refinement_flags_adp
_atom_site_refinement_flags_occupancy
_atom_site_disorder_assembly
_atom_site_disorder_group
Fe1 Fe 0.666667 0.333333 0.583333 0.0688(9) Uani 1 6 d S T P . .
O1 O 0.5986(3) 0.3964(3) 0.55281(14) 0.0795(15) Uani 1 1 d . . . . .
N1 N 0.4747(4) 0.4442(4) 0.54265(17) 0.084(2) Uani 1 1 d . . . . .
H1 H 0.526758 0.511129 0.544967 0.101 Uiso 1 1 calc R U . . .
C2 C 0.5005(5) 0.3662(5) 0.5451(2) 0.079(2) Uani 1 1 d . . . . .
C3 C 0.4179(5) 0.2597(5) 0.5395(2) 0.086(2) Uani 1 1 d . . . . .
H3 H 0.432289 0.202118 0.540274 0.103 Uiso 1 1 calc R U . . .
C4 C 0.3174(5) 0.2411(6) 0.5329(3) 0.106(3) Uani 1 1 d . . . . .
H4 H 0.261495 0.169484 0.528929 0.127 Uiso 1 1 calc R U . . .
C5 C 0.2935(6) 0.3237(6) 0.5318(3) 0.106(3) Uani 1 1 d . . . . .
H5 H 0.222103 0.308260 0.527693 0.128 Uiso 1 1 calc R U . . .
C6 C 0.3731(5) 0.4264(6) 0.5368(2) 0.090(3) Uani 1 1 d . . . . .
C7 C 0.3593(6) 0.5236(6) 0.5368(3) 0.111(3) Uani 1 1 d . . . . .
H7A H 0.422316 0.584138 0.547611 0.167 Uiso 1 1 calc R U . . .
H7B H 0.294998 0.507848 0.550250 0.167 Uiso 1 1 calc R U . . .
H7C H 0.351693 0.541963 0.512651 0.167 Uiso 1 1 calc R U . . .
B1 B 0.666667 0.7169(8) 0.583333 0.159(10) Uani 1 2 d S T P . .
F1 F 0.6408(5) 0.6504(4) 0.5552(2) 0.173(3) Uani 1 1 d . . . . .
F2 F 0.7507(7) 0.8131(5) 0.5752(4) 0.318(7) Uani 1 1 d . U . . .

loop_
_atom_site_aniso_label
_atom_site_aniso_U_11
_atom_site_aniso_U_22
_atom_site_aniso_U_33
_atom_site_aniso_U_23
_atom_site_aniso_U_13
_atom_site_aniso_U_12
Fe1 0.0255(7) 0.0255(7) 0.155(2) 0.000 0.000 0.0127(3)
O1 0.032(2) 0.039(2) 0.168(5) -0.005(2) -0.017(2) 0.0179(16)
N1 0.047(3) 0.053(3) 0.163(6) -0.028(3) -0.035(3) 0.034(3)
C2 0.042(3) 0.049(4) 0.150(7) -0.015(4) -0.018(4) 0.025(3)
C3 0.047(4) 0.056(4) 0.164(7) -0.036(4) -0.021(4) 0.032(3)
C4 0.043(4) 0.077(5) 0.196(9) -0.065(5) -0.035(5) 0.030(4)
C5 0.050(4) 0.092(6) 0.193(9) -0.061(6) -0.045(5) 0.047(4)
C6 0.059(4) 0.078(5) 0.155(7) -0.042(5) -0.043(4) 0.050(4)
C7 0.085(5) 0.096(6) 0.186(9) -0.050(6) -0.054(6) 0.070(5)
B1 0.089(10) 0.042(4) 0.36(3) -0.044(8) -0.088(15) 0.044(5)
F1 0.159(6) 0.059(3) 0.238(7) -0.003(4) -0.090(5) 0.007(3)
F2 0.230(9) 0.070(4) 0.584(19) -0.028(7) -0.206(12) 0.022(5)

loop_
_atom_type_symbol
_atom_type_description
_atom_type_scat_dispersion_real
_atom_type_scat_dispersion_imag
_atom_type_scat_source
C C 0.0033 0.0016 'International Tables Vol C Tables 4.2.6.8 and 6.1.1.4'
H H 0.0000 0.0000 'International Tables Vol C Tables 4.2.6.8 and 6.1.1.4'
B B 0.0013 0.0007 'International Tables Vol C Tables 4.2.6.8 and 6.1.1.4'
N N 0.0061 0.0033 'International Tables Vol C Tables 4.2.6.8 and 6.1.1.4'
O O 0.0106 0.0060 'International Tables Vol C Tables 4.2.6.8 and 6.1.1.4'
F F 0.0171 0.0103 'International Tables Vol C Tables 4.2.6.8 and 6.1.1.4'
Fe Fe 0.3463 0.8444 'International Tables Vol C Tables 4.2.6.8 and 6.1.1.4'

loop_
_geom_angle_atom_site_label_1
_geom_angle_atom_site_label_2
_geom_angle_atom_site_label_3
_geom_angle
_geom_angle_site_symmetry_1
_geom_angle_site_symmetry_3
_geom_angle_publ_flag
O1 Fe1 O1 89.7(2) 2_655 3_665 ?
O1 Fe1 O1 91.7(2) . 18_655 ?
O1 Fe1 O1 89.7(2) 16_545 17 ?
O1 Fe1 O1 89.7(2) 2_655 . ?
O1 Fe1 O1 91.7(2) 2_655 17 ?
O1 Fe1 O1 89.7(2) 3_665 . ?
O1 Fe1 O1 88.8(3) 3_665 18_655 ?
O1 Fe1 O1 88.8(3) 2_655 16_545 ?
O1 Fe1 O1 89.7(2) 16_545 18_655 ?
O1 Fe1 O1 91.7(2) 3_665 16_545 ?
O1 Fe1 O1 88.8(3) . 17 ?
O1 Fe1 O1 178.0(2) . 16_545 ?
O1 Fe1 O1 89.8(2) 18_655 17 ?
O1 Fe1 O1 178.0(2) 2_655 18_655 ?
O1 Fe1 O1 178.0(2) 3_665 17 ?
C2 O1 Fe1 132.8(4) . . ?
C2 N1 H1 117.7 . . ?
C2 N1 C6 124.5(6) . . ?
C6 N1 H1 117.7 . . ?
O1 C2 N1 116.5(5) . . ?
O1 C2 C3 126.2(6) . . ?
N1 C2 C3 117.4(5) . . ?
C2 C3 H3 120.6 . . ?
C4 C3 C2 118.7(6) . . ?
C4 C3 H3 120.6 . . ?
C3 C4 H4 119.0 . . ?
C3 C4 C5 122.0(6) . . ?
C5 C4 H4 119.0 . . ?
C4 C5 H5 120.3 . . ?
C6 C5 C4 119.5(6) . . ?
C6 C5 H5 120.3 . . ?
N1 C6 C7 116.7(6) . . ?
C5 C6 N1 117.8(6) . . ?
C5 C6 C7 125.5(6) . . ?
C6 C7 H7A 109.5 . . ?
C6 C7 H7B 109.5 . . ?
C6 C7 H7C 109.5 . . ?
H7A C7 H7B 109.5 . . ?
H7A C7 H7C 109.5 . . ?
H7B C7 H7C 109.5 . . ?
F1 B1 F1 110.9(10) . 18_655 ?
F2 B1 F1 109.4(7) 18_655 18_655 ?
F2 B1 F1 109.1(5) . 18_655 ?
F2 B1 F1 109.4(7) . . ?
F2 B1 F1 109.1(5) 18_655 . ?
F2 B1 F2 108.9(13) . 18_655 ?

loop_
_geom_bond_atom_site_label_1
_geom_bond_atom_site_label_2
_geom_bond_distance
_geom_bond_site_symmetry_2
_geom_bond_publ_flag
Fe1 O1 2.007(4) 2_655 ?
Fe1 O1 2.007(4) 18_655 ?
Fe1 O1 2.007(4) 16_545 ?
Fe1 O1 2.007(4) 3_665 ?
Fe1 O1 2.007(4) . ?
Fe1 O1 2.007(4) 17 ?
O1 C2 1.285(7) . ?
N1 H1 0.8800 . ?
N1 C2 1.352(8) . ?
N1 C6 1.372(7) . ?
C2 C3 1.409(8) . ?
C3 H3 0.9500 . ?
C3 C4 1.356(8) . ?
C4 H4 0.9500 . ?
C4 C5 1.394(10) . ?
C5 H5 0.9500 . ?
C5 C6 1.355(10) . ?
C6 C7 1.507(9) . ?
C7 H7A 0.9800 . ?
C7 H7B 0.9800 . ?
C7 H7C 0.9800 . ?
B1 F1 1.361(9) . ?
B1 F1 1.360(9) 18_655 ?
B1 F2 1.342(10) 18_655 ?
B1 F2 1.342(11) . ?

loop_
_geom_torsion_atom_site_label_1
_geom_torsion_atom_site_label_2
_geom_torsion_atom_site_label_3
_geom_torsion_atom_site_label_4
_geom_torsion
_geom_torsion_site_symmetry_1
_geom_torsion_site_symmetry_2
_geom_torsion_site_symmetry_3
_geom_torsion_site_symmetry_4
_geom_torsion_publ_flag
Fe1 O1 C2 N1 141.4(6) . . . . ?
Fe1 O1 C2 C3 -37.9(12) . . . . ?
O1 C2 C3 C4 177.5(9) . . . . ?
N1 C2 C3 C4 -1.8(13) . . . . ?
C2 N1 C6 C5 -2.5(14) . . . . ?
C2 N1 C6 C7 176.7(8) . . . . ?
C2 C3 C4 C5 -0.4(15) . . . . ?
C3 C4 C5 C6 1.4(15) . . . . ?
C4 C5 C6 N1 0.0(14) . . . . ?
C4 C5 C6 C7 -179.1(9) . . . . ?
C6 N1 C2 O1 -176.0(8) . . . . ?
C6 N1 C2 C3 3.4(13) . . . . ?

loop_
_smtbx_masks_void_nr
_smtbx_masks_void_average_x
_smtbx_masks_void_average_y
_smtbx_masks_void_average_z
_smtbx_masks_void_volume
_smtbx_masks_void_count_electrons
_smtbx_masks_void_content
1 0.000 0.000 0.000 127.4 34.8 '0.8 C5H12'
2 0.000 0.000 0.500 127.4 34.8 '0.8 C5H12'
3 0.333 0.667 0.667 127.4 34.8 '0.8 C5H12'
4 0.333 0.667 0.167 127.4 34.8 '0.8 C5H12'
5 0.667 0.333 0.333 127.4 34.8 '0.8 C5H12'
6 0.667 0.333 0.833 127.4 34.8 '0.8 C5H12'
